data_2003343
loop_
_publ_author_name
'Adamson, A. J.'
'Banks, R. E.'
'Mothersdale, K. N.'
'Pritchard, R. G.'
'Manley, T.'
'Tipping, A. E.'

_publ_section_title
;
 2-(2,6-Difluorophenyl)-1,3-dithiane and
 2-(2,6-Difluorophenyl)-1,3-dithiane 1,1,3,3-Tetraoxide. The Role of
 Oxidation in Locking a Molecular Conformation
;
_journal_issue 4
_journal_name_full 'Acta Crystallographica Section C'
_journal_page_first 772
_journal_page_last 775
_journal_paper_doi 10.1107/S0108270194011364
_journal_volume 51
_journal_year 1995
_chemical_compound_source 'Synthesized at UMIST'
_chemical_formula_moiety ' C10 H10 F2 O4 S2 '
_chemical_formula_structural ' C10 H10 F2 O4 S2'
_chemical_formula_sum 'C10 H10 F2 O4 S2'
_chemical_formula_weight 296.30
_chemical_melting_point 493.5(5)
_chemical_name_systematic
;
2-(2,6-Difluorophenyl)-1,3-dithiane-1,1,3,3-tetraoxide
;
_space_group_IT_number 2
_symmetry_cell_setting triclinic
_symmetry_space_group_name_Hall '-P 1'
_symmetry_space_group_name_H-M 'P -1'
_cell_angle_alpha 87.61(3)
_cell_angle_beta 85.91(3)
_cell_angle_gamma 78.47(3)
_cell_formula_units_Z 2
_cell_length_a 5.257(2)
_cell_length_b 7.332(2)
_cell_length_c 15.474(5)
_cell_measurement_reflns_used 24
_cell_measurement_temperature 296
_cell_measurement_theta_max 24.0
_cell_measurement_theta_min 16.0
_cell_volume 582.7(3)
_computing_cell_refinement ' MSC/AFC Diffractometer Control Software'
_computing_data_collection
; MSC/AFC Diffractometer Control Software
(Molecular Structure Corporation, 1988)
;
_computing_data_reduction ' MSC/AFC Diffractometer Control Software'
_computing_molecular_graphics 'ORTEPII (Johnson, 1976)'
_computing_publication_material ' TEXSAN FINISH (Molecular Structure Corporation, 1985)'
_computing_structure_refinement ' TEXSAN LS (Molecular Structure Corporation, 1985)'
_computing_structure_solution ' TEXSAN PROCESS (Molecular Structure Corporation, 1985)'
_diffrn_ambient_temperature 296
_diffrn_measurement_device 'Enraf-Nonius CAD-4'
_diffrn_measurement_method \w/2\q
_diffrn_radiation_monochromator graphite
_diffrn_radiation_source 'X-ray tube'
_diffrn_radiation_type MoK\a
_diffrn_radiation_wavelength 0.71069
_diffrn_reflns_av_R_equivalents 0.041
_diffrn_reflns_limit_h_max 5
_diffrn_reflns_limit_h_min 0
_diffrn_reflns_limit_k_max 8
_diffrn_reflns_limit_k_min -8
_diffrn_reflns_limit_l_max 17
_diffrn_reflns_limit_l_min -17
_diffrn_reflns_number 3306
_diffrn_reflns_theta_max 24.0
_diffrn_reflns_theta_min 2.0
_diffrn_standards_decay_% 'not significant'
_diffrn_standards_interval_count 150
_diffrn_standards_number 3
_exptl_absorpt_coefficient_mu 0.47
_exptl_absorpt_correction_type none
_exptl_crystal_colour colourless
_exptl_crystal_density_diffrn 1.689
_exptl_crystal_description rod
_exptl_crystal_F_000 304.00
_exptl_crystal_size_max 0.30
_exptl_crystal_size_mid 0.10
_exptl_crystal_size_min 0.05
_refine_diff_density_max 0.30
_refine_diff_density_min -0.24
_refine_ls_goodness_of_fit_obs 1.492
_refine_ls_hydrogen_treatment refall
_refine_ls_matrix_type full
_refine_ls_number_parameters 203
_refine_ls_number_reflns 1368
_refine_ls_number_restraints 0
_refine_ls_R_factor_obs 0.0301
_refine_ls_shift/esd_max 0.035
_refine_ls_structure_factor_coef F
_refine_ls_weighting_scheme 'sigma; default TEXSAN'
_refine_ls_wR_factor_obs 0.0356
_reflns_number_observed 1368
_reflns_number_total 1810
_reflns_observed_criterion I>3s(I)
_cod_data_source_file ha1127.cif
_cod_data_source_block U140zzz
_cod_depositor_comments
;
The following automatic conversions were performed:

'_chemical_melting_point' value '493-494' was changed to '493.5(5)' -
the average value was taken and precision was estimated.

Automatic conversion script
Id: cif_fix_values 1715 2011-07-08 13:25:40Z adriana 
;
_cod_original_cell_volume 582.7(7)
_cod_original_formula_sum ' C10 H10 F2 O4 S2 '
_cod_database_code 2003343

loop_
_symmetry_equiv_pos_as_xyz
x,y,z
-x,-y,-z

loop_
_atom_site_aniso_label
_atom_site_aniso_U_11
_atom_site_aniso_U_12
_atom_site_aniso_U_13
_atom_site_aniso_U_22
_atom_site_aniso_U_23
_atom_site_aniso_U_33
S1 0.0302(4) -0.0056(3) -0.0049(3) 0.0293(4) 0.0016(3) 0.0231(4)
C2 0.023(2) -0.003(1) -0.006(1) 0.028(1) 0.000(1) 0.024(1)
S3 0.0298(4) -0.0066(3) -0.0031(3) 0.0262(4) 0.0008(3) 0.0270(4)
C4 0.037(2) -0.007(1) -0.002(2) 0.024(2) -0.001(1) 0.043(2)
C5 0.040(2) -0.007(2) 0.002(2) 0.039(2) -0.009(1) 0.033(2)
C6 0.035(2) -0.007(1) -0.001(1) 0.040(2) -0.001(1) 0.027(2)
C11 0.028(2) -0.009(1) -0.001(1) 0.026(1) 0.000(1) 0.025(2)
C12 0.032(2) -0.008(1) -0.006(1) 0.037(2) 0.001(1) 0.028(2)
C13 0.050(2) -0.017(2) -0.008(2) 0.048(2) -0.004(1) 0.028(2)
C14 0.054(2) -0.012(2) 0.004(2) 0.037(2) -0.009(1) 0.031(2)
C15 0.042(2) 0.004(1) 0.003(2) 0.031(2) -0.004(1) 0.038(2)
C16 0.034(2) -0.005(1) -0.011(1) 0.036(2) -0.001(1) 0.032(2)
F12 0.038(1) 0.0002(9) -0.0167(8) 0.057(1) -0.0076(8) 0.039(1)
F16 0.044(1) 0.0164(9) -0.0198(9) 0.061(1) -0.0152(9) 0.045(1)
O1A 0.057(1) -0.016(1) -0.005(1) 0.033(1) 0.0054(9) 0.039(1)
O1B 0.033(1) -0.0039(10) -0.0116(9) 0.051(1) 0.0013(9) 0.027(1)
O3A 0.055(1) -0.0114(10) -0.008(1) 0.039(1) 0.0071(9) 0.029(1)
O3B 0.028(1) -0.0110(9) -0.0041(10) 0.042(1) -0.0002(10) 0.048(1)

loop_
_atom_site_label
_atom_site_fract_x
_atom_site_fract_y
_atom_site_fract_z
_atom_site_U_iso_or_equiv
S1 0.6301(1) 0.49685(9) 0.12698(4) 0.0275(4)
C2 0.6571(6) 0.4263(4) 0.2410(2) 0.025(1)
S3 0.5489(1) 0.20652(9) 0.26325(4) 0.0275(4)
C4 0.7607(7) 0.0585(4) 0.1914(2) 0.034(2)
C5 0.7570(7) 0.1246(4) 0.0970(2) 0.037(2)
C6 0.8501(7) 0.3078(4) 0.0790(2) 0.034(2)
C11 0.5449(5) 0.5662(3) 0.3093(2) 0.026(1)
C12 0.6836(6) 0.5729(4) 0.3823(2) 0.031(2)
C13 0.5967(7) 0.6898(4) 0.4491(2) 0.040(2)
C14 0.3606(7) 0.8101(4) 0.4442(2) 0.040(2)
C15 0.2131(7) 0.8109(4) 0.3740(2) 0.038(2)
C16 0.3073(6) 0.6893(4) 0.3093(2) 0.033(2)
F12 0.9148(3) 0.4545(3) 0.3870(1) 0.045(1)
F16 0.1586(4) 0.6860(3) 0.2416(1) 0.052(1)
O1A 0.7292(5) 0.6649(3) 0.1145(1) 0.042(1)
O1B 0.3761(4) 0.4938(3) 0.0999(1) 0.037(1)
O3A 0.6084(4) 0.1511(3) 0.3501(1) 0.040(1)
O3B 0.2863(4) 0.2229(3) 0.2395(1) 0.038(1)
H2 0.834(6) 0.390(4) 0.242(2) 0.029(8)
H4A 0.926(7) 0.047(4) 0.210(2) 0.046(9)
H4B 0.713(6) -0.052(4) 0.200(2) 0.038(8)
H5A 0.887(6) 0.023(4) 0.062(2) 0.039(8)
H5B 0.595(7) 0.135(4) 0.076(2) 0.038(9)
H6A 0.847(7) 0.342(4) 0.020(2) 0.050(9)
H6B 1.017(6) 0.309(4) 0.102(2) 0.027(7)
H13 0.701(7) 0.684(4) 0.491(2) 0.047(9)
H14 0.295(6) 0.883(4) 0.487(2) 0.035(8)
H15 0.049(7) 0.890(4) 0.367(2) 0.044(9)

loop_
_atom_type_symbol
_atom_type_scat_source
_atom_type_scat_dispersion_real
_atom_type_scat_dispersion_imag
C 'International Tables' 0.002 0.002
H 'International Tables' 0.000 0.000
F 'International Tables' 0.014 0.010
O 'International Tables' 0.008 0.006
S 'International Tables' 0.110 0.124

loop_
_geom_angle_atom_site_label_1
_geom_angle_atom_site_label_2
_geom_angle_atom_site_label_3
_geom_angle
_geom_angle_publ_flag
C2 S1 C6 99.50(10) yes
C2 S1 O1A 107.00(10) ?
C2 S1 O1B 111.20(10) ?
C6 S1 O1A 110.6(2) ?
C6 S1 O1B 107.80(10) ?
O1A S1 O1B 118.90(10) ?
S1 C2 S3 110.8(2) yes
S1 C2 C11 118.9(2) ?
S3 C2 C11 111.1(2) ?
C2 S3 C4 101.30(10) yes
C2 S3 O3A 106.60(10) ?
C2 S3 O3B 110.20(10) ?
C4 S3 O3A 109.20(10) ?
C4 S3 O3B 109.5(2) ?
O3A S3 O3B 118.70(10) ?
S3 C4 C5 114.7(2) yes
C4 C5 C6 114.2(3) yes
S1 C6 C5 111.5(2) yes
C2 C11 C12 118.9(2) ?
C2 C11 C16 126.5(3) ?
C12 C11 C16 114.6(2) ?
C11 C12 C13 123.7(3) ?
C11 C12 F12 117.6(3) ?
C13 C12 F12 118.7(3) ?
C12 C13 C14 118.6(3) ?
C13 C14 C15 120.8(3) ?
C14 C15 C16 118.3(3) ?
C11 C16 C15 124.0(3) ?
C11 C16 F16 117.7(2) ?
C15 C16 F16 118.3(3) ?
S1 C2 H2 100(2) ?
S3 C2 H2 102(2) ?
C11 C2 H2 112(2) ?
S3 C4 H4A 107(2) ?
S3 C4 H4B 104(2) ?
C5 C4 H4A 110(2) ?
C5 C4 H4B 113(2) ?
H4A C4 H4B 108(3) ?
C4 C5 H5A 106(2) ?
C4 C5 H5B 111(2) ?
C6 C5 H5A 107(2) ?
C6 C5 H5B 109(2) ?
H5A C5 H5B 109(2) ?
S1 C6 H6A 102(2) ?
S1 C6 H6B 105(2) ?
C5 C6 H6A 111(2) ?
C5 C6 H6B 113(2) ?
H6A C6 H6B 113(3) ?
C12 C13 H13 116(2) ?
C14 C13 H13 126(2) ?
C13 C14 H14 121(2) ?
C15 C14 H14 118(2) ?
C14 C15 H15 125(2) ?
C16 C15 H15 117(2) ?

loop_
_geom_bond_atom_site_label_1
_geom_bond_atom_site_label_2
_geom_bond_distance
_geom_bond_publ_flag
S1 C2 1.824(3) yes
S1 C6 1.770(3) yes
S1 O1A 1.432(2) yes
S1 O1B 1.432(2) yes
C2 S3 1.825(3) yes
C2 C11 1.509(4) yes
S3 C4 1.759(3) yes
S3 O3A 1.426(2) yes
S3 O3B 1.434(2) yes
C4 C5 1.520(4) yes
C5 C6 1.528(4) yes
C11 C12 1.395(4) ?
C11 C16 1.387(4) ?
C12 C13 1.364(4) ?
C12 F12 1.350(4) ?
C13 C14 1.376(5) ?
C14 C15 1.378(5) ?
C15 C16 1.368(4) ?
C16 F16 1.355(3) ?
C2 H2 0.91(3) ?
C4 H4A 0.92(4) ?
C4 H4B 0.89(3) ?
C5 H5A 1.05(3) ?
C5 H5B 0.92(3) ?
C6 H6A 0.93(3) ?
C6 H6B 0.97(3) ?
C13 H13 0.87(4) ?
C14 H14 0.88(3) ?
C15 H15 0.95(3) ?
